data_2010861
loop_
_publ_author_name
'Panneerselvam, Kaliyamoorthy'
'Lu, Tian-Huey'
'Chi, Ta-Yung'
'Tung, Shu-Fang'
'Chung, Chung-Sun'

_publ_section_title
(\m-<i>C</i>-<i>meso</i>-5,5,7,12,12,14-Hexamethyl-1,4,8,11-tetraazacyclotetradecane-<i>N</i>-acetato-1\k^5^<i>N,N</i>',<i>N</i>'',<i>N</i>''',<i>O</i>:2\k<i>O</i>')tetrachloro-1\k<i>Cl</i>,2\k^3^<i>Cl</i>-cobalt(III)zinc(II)
_journal_issue 4
_journal_name_full 'Acta Crystallographica Section C'
_journal_page_first e128
_journal_page_last e129
_journal_paper_doi 10.1107/S0108270100003504
_journal_volume 56
_journal_year 2000
_chemical_formula_iupac '[Co Zn Cl4 (C18 H37 N4 O2)]'
_chemical_formula_sum 'C18 H37 Cl4 Co N4 O2 Zn'
_chemical_formula_weight 607.62
_chemical_name_systematic
;
[Chlorocobalt(III)(\m-C-meso-5,5,7,12,12,14-hexamethyl-1,4,8,11-
tetraazacyclotetradecane-N-acetato-N,N',N'',N''',O:O')trichlorozinc(II)]
;
_space_group_IT_number 2
_symmetry_cell_setting triclinic
_symmetry_space_group_name_Hall '-P 1'
_symmetry_space_group_name_H-M 'P -1'
_audit_creation_method SHELXL
_cell_angle_alpha 92.50(2)
_cell_angle_beta 100.39(2)
_cell_angle_gamma 97.60(2)
_cell_formula_units_Z 4
_cell_length_a 10.2420(10)
_cell_length_b 10.874(2)
_cell_length_c 23.168(5)
_cell_measurement_reflns_used 25
_cell_measurement_temperature 293(2)
_cell_measurement_theta_max 15.33
_cell_measurement_theta_min 6.06
_cell_volume 2509.6(8)
_computing_cell_refinement 'CAD-4 Software'
_computing_data_collection 'CAD-4 Software (Enraf-Nonius, 1989)'
_computing_data_reduction 'NRCVAX (Gabe, et al., 1989)'
_computing_molecular_graphics 'NRCVAX (Gabe et al., 1989)'
_computing_publication_material SHELXL93
_computing_structure_refinement 'SHELXL93 (Sheldrick, 1993)'
_computing_structure_solution 'SHELXS86 (Sheldrick, 1985)'
_diffrn_ambient_temperature 293(2)
_diffrn_measurement_device_type 'Enraf-Nonius CAD-4'
_diffrn_measurement_method \w/2\q
_diffrn_radiation_monochromator graphite
_diffrn_radiation_source 'fine-focus sealed tube'
_diffrn_radiation_type MoK\a
_diffrn_radiation_wavelength .71073
_diffrn_reflns_av_R_equivalents .061
_diffrn_reflns_av_sigmaI/netI .1028
_diffrn_reflns_limit_h_max 11
_diffrn_reflns_limit_h_min -12
_diffrn_reflns_limit_k_max 12
_diffrn_reflns_limit_k_min 0
_diffrn_reflns_limit_l_max 27
_diffrn_reflns_limit_l_min -27
_diffrn_reflns_number 9300
_diffrn_reflns_theta_max 25.00
_diffrn_reflns_theta_min 1.79
_diffrn_standards_decay_% 1
_diffrn_standards_interval_time 60
_diffrn_standards_number 3
_exptl_absorpt_coefficient_mu 2.065
_exptl_absorpt_correction_T_max .798
_exptl_absorpt_correction_T_min .656
_exptl_absorpt_correction_type '\y scan'
_exptl_absorpt_process_details '(North et al., 1968)'
_exptl_crystal_colour green
_exptl_crystal_density_diffrn 1.608
_exptl_crystal_density_meas ?
_exptl_crystal_density_method 'not measured'
_exptl_crystal_description pillar
_exptl_crystal_F_000 1256
_exptl_crystal_size_max .28
_exptl_crystal_size_mid .18
_exptl_crystal_size_min .11
_refine_diff_density_max .864
_refine_diff_density_min -.681
_refine_ls_extinction_method none
_refine_ls_goodness_of_fit_ref .932
_refine_ls_hydrogen_treatment constr
_refine_ls_matrix_type full
_refine_ls_number_parameters 541
_refine_ls_number_reflns 8792
_refine_ls_number_restraints 0
_refine_ls_restrained_S_all .932
_refine_ls_R_factor_all .120
_refine_ls_R_factor_gt .052
_refine_ls_shift/su_max .002
_refine_ls_shift/su_mean .000
_refine_ls_structure_factor_coef Fsqd
_refine_ls_weighting_details 'w = 1/[s^2^(Fo^2^)+(0.0689P)^2^] where P = (Fo^2^+2Fc^2^)/3'
_refine_ls_weighting_scheme calc
_refine_ls_wR_factor_ref .131
_reflns_number_gt 5321
_reflns_number_total 8792
_reflns_threshold_expression I>2\s(I)
_cod_data_source_file qa0245.cif
_cod_data_source_block I
_cod_depositor_comments
;
The following automatic conversions were performed:

'_exptl_crystal_density_meas' value 'none' was changed to '?' - the
value is perceived as not measured.

Automatic conversion script
Id: cif_fix_values 3008 2015-01-20 13:52:24Z robertas 

The following automatic conversions were performed:

'_refine_ls_weighting_scheme' value 'calc w =
1/[s^2^(Fo^2^)+(0.0689P)^2^] where P = (Fo^2^+2Fc^2^)/3' was changed
to 'calc'. New tag '_refine_ls_weighting_details' was created. The
value of the new tag was set to 'w = 1/[s^2^(Fo^2^)+(0.0689P)^2^]
where P = (Fo^2^+2Fc^2^)/3'.

Automatic conversion script
Id: cif_fix_values 3143 2015-03-26 13:38:13Z robertas 
;
_cod_database_code 2010861

loop_
_symmetry_equiv_pos_as_xyz
'x, y, z'
'-x, -y, -z'

loop_
_atom_site_aniso_label
_atom_site_aniso_U_11
_atom_site_aniso_U_22
_atom_site_aniso_U_33
_atom_site_aniso_U_12
_atom_site_aniso_U_13
_atom_site_aniso_U_23
Co1A .0289(4) .0271(4) .0196(4) .0053(3) .0085(3) .0043(3)
Cl1A .0507(10) .0314(8) .0405(9) .0111(7) .0160(8) .0002(7)
N1A .023(3) .033(3) .024(2) -.002(2) .010(2) .005(2)
N2A .030(3) .030(3) .022(2) .008(2) .007(2) .004(2)
N3A .029(3) .036(3) .027(3) .006(2) .012(2) .005(2)
N4A .033(3) .037(3) .026(3) .002(2) .002(2) .008(2)
O1A .038(2) .032(2) .026(2) .005(2) .011(2) .002(2)
C1A .029(3) .044(4) .036(3) -.002(3) .010(3) .007(3)
C2A .026(3) .057(4) .038(4) .007(3) .005(3) .012(3)
C3A .034(4) .042(4) .025(3) .002(3) .002(3) .004(3)
C4A .044(4) .046(4) .026(3) .012(3) .014(3) .009(3)
C5A .039(4) .045(4) .034(3) .005(3) .015(3) .011(3)
C6A .032(4) .046(4) .037(4) .000(3) .011(3) .001(3)
C7A .025(4) .064(5) .040(4) .002(3) -.001(3) .009(3)
C8A .034(4) .065(5) .035(4) .001(4) .001(3) .016(3)
C9A .055(5) .047(4) .030(3) .000(4) .010(3) .016(3)
C10A .041(4) .032(3) .027(3) -.005(3) .010(3) .010(3)
C11A .055(4) .032(3) .042(4) .016(3) .024(3) .008(3)
C12A .054(4) .037(4) .013(3) .009(3) .010(3) .004(2)
C13A .023(4) .065(5) .064(5) -.010(3) .011(3) .017(4)
C14A .046(4) .064(5) .038(4) .010(4) .001(3) .017(3)
C15A .044(4) .054(4) .040(4) -.006(4) .003(3) -.003(3)
C16A .034(4) .071(5) .049(4) -.002(4) .014(3) -.003(4)
C17A .077(6) .079(6) .032(4) -.028(5) .018(4) -.002(4)
C18A .051(5) .129(8) .053(5) .010(5) -.012(4) .044(5)
Zn1A .0464(5) .0364(4) .0287(4) .0065(4) .0141(3) .0045(3)
Cl2A .0549(12) .0732(13) .0503(11) .0249(10) .0069(9) .0002(10)
Cl3A .0752(13) .0415(9) .0319(8) .0116(9) .0261(8) .0092(7)
Cl4A .0536(12) .0865(15) .0382(10) -.0090(11) .0096(9) -.0031(10)
O2A .092(4) .028(2) .043(3) .021(3) .041(3) .013(2)
Co1B .0324(5) .0250(4) .0196(4) .0039(4) .0097(3) .0054(3)
Cl1B .0483(10) .0289(8) .0364(8) -.0014(7) .0140(7) .0063(6)
N1B .046(3) .026(3) .026(3) -.001(2) .017(2) .001(2)
N2B .036(3) .033(3) .020(2) .003(2) .008(2) .007(2)
N3B .034(3) .030(3) .020(2) -.002(2) .006(2) .008(2)
N4B .039(3) .031(3) .031(3) .011(2) .013(2) .005(2)
O1B .038(2) .027(2) .027(2) .001(2) .014(2) .006(2)
C1B .057(5) .040(4) .026(3) .001(3) .006(3) -.002(3)
C2B .050(4) .064(5) .021(3) .013(4) .003(3) .015(3)
C3B .042(4) .053(4) .030(3) .007(3) .003(3) .011(3)
C4B .041(4) .049(4) .030(3) .013(3) .014(3) .010(3)
C5B .048(4) .032(3) .025(3) .010(3) .015(3) .008(3)
C6B .039(4) .045(4) .020(3) -.005(3) .006(3) -.001(3)
C7B .045(4) .048(4) .030(3) .006(3) .006(3) .014(3)
C8B .026(3) .047(4) .045(4) .007(3) .005(3) .004(3)
C9B .048(4) .048(4) .043(4) .018(3) .027(3) .009(3)
C10B .064(5) .037(4) .031(3) .016(3) .021(3) -.002(3)
C11B .062(5) .029(3) .027(3) .010(3) .015(3) .006(3)
C12B .036(4) .022(3) .033(3) .008(3) .012(3) .005(3)
C13B .077(6) .072(5) .029(4) -.002(5) .007(4) -.001(4)
C14B .041(4) .077(5) .046(4) .019(4) .008(3) .019(4)
C15B .048(5) .063(5) .050(4) -.007(4) .006(4) .000(4)
C16B .059(5) .082(6) .016(3) .006(4) .004(3) .003(3)
C17B .046(5) .070(5) .056(5) .003(4) .013(4) .003(4)
C18B .048(5) .074(6) .069(5) .027(4) .007(4) .009(4)
Zn1B .0461(5) .0331(4) .0349(4) .0047(4) .0151(3) .0031(3)
Cl2B .0502(11) .0730(13) .0405(10) .0086(10) -.0067(8) -.0067(9)
Cl3B .0425(10) .0542(11) .0427(10) .0107(8) -.0036(8) .0059(8)
Cl4B .117(2) .0380(11) .107(2) .0138(12) .073(2) .0201(11)
O2B .072(3) .027(2) .054(3) .001(2) .041(3) .006(2)

loop_
_atom_site_label
_atom_site_fract_x
_atom_site_fract_y
_atom_site_fract_z
_atom_site_U_iso_or_equiv
_atom_site_thermal_displace_type
_atom_site_calc_flag
_atom_site_refinement_flags
_atom_site_occupancy
_atom_site_disorder_group
_atom_site_type_symbol
Co1A .36747(8) .24346(7) .13674(3) .0245(2) Uani d . 1 . Co
Cl1A .3612(2) .43108(14) .17694(7) .0395(4) Uani d . 1 . Cl
N1A .5378(4) .2924(4) .1065(2) .0264(11) Uani d . 1 . N
N2A .4575(5) .1863(4) .2130(2) .0269(11) Uani d . 1 . N
H1A .4653 .1060 .2033 .080 Uiso calc R 1 . H
N3A .1970(5) .1866(5) .1630(2) .0294(11) Uani d . 1 . N
H2A .1702 .2561 .1776 .080 Uiso calc R 1 . H
N4A .2742(5) .3045(5) .0620(2) .0328(12) Uani d . 1 . N
H3A .2567 .3799 .0746 .080 Uiso calc R 1 . H
O1A .3712(4) .0800(4) .1041(2) .0312(9) Uani d . 1 . O
C1A .6533(6) .3494(6) .1540(3) .0366(15) Uani d . 1 . C
H4A .6250 .4204 .1735 .080 Uiso calc R 1 . H
C2A .6887(6) .2585(6) .2001(3) .040(2) Uani d . 1 . C
H5A .7791 .2871 .2213 .080 Uiso calc R 1 . H
H6A .6900 .1787 .1800 .080 Uiso calc R 1 . H
C3A .5965(6) .2376(6) .2456(2) .0345(14) Uani d . 1 . C
C4A .3559(6) .1732(6) .2514(3) .037(2) Uani d . 1 . C
H7A .3432 .2542 .2668 .080 Uiso calc R 1 . H
H8A .3844 .1244 .2842 .080 Uiso calc R 1 . H
C5A .2288(6) .1092(6) .2143(3) .038(2) Uani d . 1 . C
H9A .1569 .1025 .2366 .080 Uiso calc R 1 . H
H10A .2400 .0262 .2008 .080 Uiso calc R 1 . H
C6A .0825(6) .1266(6) .1171(3) .038(2) Uani d . 1 . C
H11A .1104 .0553 .0976 .080 Uiso calc R 1 . H
C7A .0478(6) .2189(7) .0720(3) .044(2) Uani d . 1 . C
H12A .0433 .2969 .0930 .080 Uiso calc R 1 . H
H13A -.0416 .1894 .0500 .080 Uiso calc R 1 . H
C8A .1393(6) .2466(7) .0278(3) .046(2) Uani d . 1 . C
C9A .3734(7) .3398(6) .0249(3) .044(2) Uani d . 1 . C
H14A .3821 .2682 .0001 .080 Uiso calc R 1 . H
H15A .3444 .4038 -.0003 .080 Uiso calc R 1 . H
C10A .5032(6) .3863(5) .0628(2) .0335(14) Uani d . 1 . C
H16A .4981 .4647 .0833 .080 Uiso calc R 1 . H
H17A .5721 .4001 .0391 .080 Uiso calc R 1 . H
C11A .5694(7) .1785(5) .0764(3) .040(2) Uani d . 1 . C
H18A .6618 .1681 .0913 .080 Uiso calc R 1 . H
H19A .5602 .1890 .0345 .080 Uiso calc R 1 . H
C12A .4785(7) .0636(6) .0858(2) .0341(15) Uani d . 1 . C
C13A .7765(6) .3981(7) .1288(3) .052(2) Uani d . 1 . C
H20A .7526 .4554 .0996 .080 Uiso calc R 1 . H
H21A .8092 .3298 .1111 .080 Uiso calc R 1 . H
H22A .8452 .4398 .1598 .080 Uiso calc R 1 . H
C14A .6519(7) .1381(7) .2841(3) .050(2) Uani d . 1 . C
H23A .6483 .0630 .2602 .080 Uiso calc R 1 . H
H24A .5988 .1218 .3139 .080 Uiso calc R 1 . H
H25A .7431 .1672 .3025 .080 Uiso calc R 1 . H
C15A .6018(7) .3570(6) .2835(3) .048(2) Uani d . 1 . C
H26A .5671 .4190 .2593 .080 Uiso calc R 1 . H
H27A .6930 .3863 .3019 .080 Uiso calc R 1 . H
H28A .5486 .3407 .3132 .080 Uiso calc R 1 . H
C16A -.0397(7) .0801(7) .1439(3) .052(2) Uani d . 1 . C
H29A -.0158 .0214 .1723 .080 Uiso calc R 1 . H
H30A -.1109 .0406 .1133 .080 Uiso calc R 1 . H
H31A -.0688 .1492 .1627 .080 Uiso calc R 1 . H
C17A .1490(8) .1288(8) -.0085(3) .065(2) Uani d . 1 . C
H32A .2071 .1488 -.0359 .080 Uiso calc R 1 . H
H33A .0614 .0941 -.0295 .080 Uiso calc R 1 . H
H34A .1846 .0694 .0172 .080 Uiso calc R 1 . H
C18A .0822(8) .3412(9) -.0135(3) .080(3) Uani d . 1 . C
H35A .1392 .3594 -.0416 .080 Uiso calc R 1 . H
H36A .0780 .4162 .0091 .080 Uiso calc R 1 . H
H37A -.0062 .3070 -.0338 .080 Uiso calc R 1 . H
Zn1A .47081(8) -.20003(7) .11607(3) .0362(2) Uani d . 1 . Zn
Cl2A .6652(2) -.2770(2) .12971(8) .0586(5) Uani d . 1 . Cl
Cl3A .4359(2) -.1294(2) .20381(7) .0470(4) Uani d . 1 . Cl
Cl4A .3048(2) -.3162(2) .05356(8) .0612(5) Uani d . 1 . Cl
O2A .5110(5) -.0392(4) .0743(2) .0493(13) Uani d . 1 . O
Co1B .21427(8) .75133(7) .36890(3) .0250(2) Uani d . 1 . Co
Cl1B .3095(2) .94735(14) .36482(7) .0376(4) Uani d . 1 . Cl
N1B .2059(5) .7626(4) .4553(2) .0316(12) Uani d . 1 . N
N2B .3899(5) .6827(4) .3828(2) .0295(11) Uani d . 1 . N
H1B .3643 .6012 .3880 .080 Uiso calc R 1 . H
N3B .2164(5) .7222(4) .2841(2) .0280(11) Uani d . 1 . N
H2B .2528 .7954 .2721 .080 Uiso calc R 1 . H
N4B .0377(5) .8190(5) .3556(2) .0323(12) Uani d . 1 . N
H3B .0629 .9013 .3519 .080 Uiso calc R 1 . H
O1B .1278(4) .5870(3) .3683(2) .0299(9) Uani d . 1 . O
C1B .3388(7) .8045(6) .4957(3) .042(2) Uani d . 1 . C
H4B .3734 .8866 .4843 .080 Uiso calc R 1 . H
C2B .4425(7) .7210(7) .4905(3) .045(2) Uani d . 1 . C
H5B .4022 .6365 .4940 .080 Uiso calc R 1 . H
H6B .5150 .7423 .5240 .080 Uiso calc R 1 . H
C3B .5050(7) .7212(6) .4347(3) .042(2) Uani d . 1 . C
C4B .4341(6) .6773(6) .3255(2) .038(2) Uani d . 1 . C
H7B .4990 .6198 .3257 .080 Uiso calc R 1 . H
H8B .4754 .7588 .3177 .080 Uiso calc R 1 . H
C5B .3115(6) .6338(5) .2796(2) .0335(14) Uani d . 1 . C
H9B .3343 .6321 .2408 .080 Uiso calc R 1 . H
H10B .2725 .5507 .2865 .080 Uiso calc R 1 . H
C6B .0845(6) .6837(6) .2433(2) .0359(15) Uani d . 1 . C
H11B .0426 .6048 .2551 .080 Uiso calc R 1 . H
C7B -.0063(7) .7796(6) .2479(3) .041(2) Uani d . 1 . C
H12B -.0773 .7671 .2134 .080 Uiso calc R 1 . H
H13B .0448 .8608 .2465 .080 Uiso calc R 1 . H
C8B -.0712(6) .7825(6) .3020(3) .039(2) Uani d . 1 . C
C9B -.0103(7) .8192(6) .4123(3) .043(2) Uani d . 1 . C
H14B -.0572 .7379 .4171 .080 Uiso calc R 1 . H
H15B -.0715 .8798 .4133 .080 Uiso calc R 1 . H
C10B .1102(7) .8519(6) .4606(3) .041(2) Uani d . 1 . C
H16B .1527 .9359 .4575 .080 Uiso calc R 1 . H
H17B .0832 .8479 .4986 .080 Uiso calc R 1 . H
C11B .1449(7) .6368(5) .4701(3) .038(2) Uani d . 1 . C
H18B .0674 .6461 .4877 .080 Uiso calc R 1 . H
H19B .2097 .6033 .4988 .080 Uiso calc R 1 . H
C12B .1028(6) .5474(5) .4167(3) .0291(13) Uani d . 1 . C
C13B .3242(8) .8202(8) .5605(3) .061(2) Uani d . 1 . C
H20B .2581 .8737 .5639 .080 Uiso calc R 1 . H
H21B .4087 .8564 .5839 .080 Uiso calc R 1 . H
H22B .2966 .7404 .5740(3) .080 Uiso calc R 1 . H
C14B .5981(7) .6236(7) .4398(3) .053(2) Uani d . 1 . C
H23B .5481 .5439 .4431 .080 Uiso calc R 1 . H
H24B .6672 .6443 .4740 .080 Uiso calc R 1 . H
H25B .6379 .6205 .4054 .080 Uiso calc R 1 . H
C15B .5842(7) .8473(7) .4295(3) .056(2) Uani d . 1 . C
H26B .5251 .9093 .4262 .080 Uiso calc R 1 . H
H27B .6243 .8443 .3952 .080 Uiso calc R 1 . H
H28B .6531 .8680 .4639 .080 Uiso calc R 1 . H
C16B .1028(7) .6651(7) .1796(2) .053(2) Uani d . 1 . C
H29B .1610 .6036 .1769 .080 Uiso calc R 1 . H
H30B .1417 .7423 .1671 .080 Uiso calc R 1 . H
H31B .0172 .6377 .1548 .080 Uiso calc R 1 . H
C17B -.1552(7) .6578(7) .3062(3) .058(2) Uani d . 1 . C
H32B -.1954 .6613 .3405 .080 Uiso calc R 1 . H
H33B -.0989 .5936 .3090 .080 Uiso calc R 1 . H
H34B -.2243 .6400 .2718 .080 Uiso calc R 1 . H
C18B -.1641(7) .8832(7) .2949(4) .062(2) Uani d . 1 . C
H35B -.2067 .8875 .3285 .080 Uiso calc R 1 . H
H36B -.2313 .8626 .2600 .080 Uiso calc R 1 . H
H37B -.1124 .9622 .2919 .080 Uiso calc R 1 . H
Zn1B .10743(8) .30893(7) .36618(3) .0372(2) Uani d . 1 . Zn
Cl2B .0358(2) .3264(2) .27019(8) .0568(5) Uani d . 1 . Cl
Cl3B .3314(2) .3666(2) .38745(7) .0475(4) Uani d . 1 . Cl
Cl4B .0281(3) .1367(2) .40312(11) .0800(7) Uani d . 1 . Cl
O2B .0516(5) .4401(4) .4215(2) .0476(12) Uani d . 1 . O

loop_
_atom_type_symbol
_atom_type_description
_atom_type_scat_dispersion_real
_atom_type_scat_dispersion_imag
_atom_type_scat_source
C C .0033 .0016 'International Tables Vol C Tables 4.2.6.8 and 6.1.1.4'
H H .0000 .0000 'International Tables Vol C Tables 4.2.6.8 and 6.1.1.4'
Cl Cl .1484 .1585 'International Tables Vol C Tables 4.2.6.8 and 6.1.1.4'
O O .0106 .0060 'International Tables Vol C Tables 4.2.6.8 and 6.1.1.4'
N N .0061 .0033 'International Tables Vol C Tables 4.2.6.8 and 6.1.1.4'
Co Co .3494 .9721 'International Tables Vol C Tables 4.2.6.8 and 6.1.1.4'
Zn Zn .2839 1.4301 'International Tables Vol C Tables 4.2.6.8 and 6.1.1.4'

loop_
_geom_angle_atom_site_label_1
_geom_angle_atom_site_label_2
_geom_angle_atom_site_label_3
_geom_angle
_geom_angle_publ_flag
O1A Co1A N3A 90.8(2) yes
O1A Co1A N2A 86.2(2) yes
N3A Co1A N2A 85.7(2) yes
O1A Co1A N4A 95.5(2) yes
N3A Co1A N4A 93.3(2) yes
N2A Co1A N4A 178.0(2) yes
O1A Co1A N1A 86.0(2) yes
N3A Co1A N1A 176.6(2) yes
N2A Co1A N1A 95.4(2) yes
N4A Co1A N1A 85.8(2) yes
O1A Co1A Cl1A 178.30(10) yes
N3A Co1A Cl1A 88.00(10) yes
N2A Co1A Cl1A 92.60(10) yes
N4A Co1A Cl1A 85.7(2) yes
N1A Co1A Cl1A 95.20(10) yes
C11A N1A C10A 110.5(4) no
C11A N1A C1A 111.4(5) no
C10A N1A C1A 109.8(4) no
C11A N1A Co1A 107.3(3) no
C10A N1A Co1A 104.4(3) no
C1A N1A Co1A 113.1(3) no
C4A N2A C3A 113.4(4) no
C4A N2A Co1A 106.6(3) no
C3A N2A Co1A 125.4(3) no
C4A N2A H1A 102.8 no
C3A N2A H1A 102.8 no
Co1A N2A H1A 102.8 no
C6A N3A C5A 113.5(5) no
C6A N3A Co1A 116.9(3) no
C5A N3A Co1A 107.7(3) no
C6A N3A H2A 106.0 no
C5A N3A H2A 106.0 no
Co1A N3A H2A 106.0 no
C9A N4A C8A 113.7(5) no
C9A N4A Co1A 108.9(4) no
C8A N4A Co1A 124.8(4) no
C9A N4A H3A 101.9 no
C8A N4A H3A 101.9 no
Co1A N4A H3A 101.8 no
C12A O1A Co1A 115.5(4) no
N1A C1A C2A 111.5(5) no
N1A C1A C13A 111.8(5) no
C2A C1A C13A 110.4(5) no
N1A C1A H4A 107.7 no
C2A C1A H4A 107.7 no
C13A C1A H4A 107.7 no
C1A C2A C3A 117.1(5) no
C1A C2A H5A 108.0 no
C3A C2A H5A 108.0 no
C1A C2A H6A 108.0 no
C3A C2A H6A 108.0 no
H5A C2A H6A 107.3 no
N2A C3A C15A 113.6(5) no
N2A C3A C14A 108.8(5) no
C15A C3A C14A 109.7(5) no
N2A C3A C2A 108.1(5) no
C15A C3A C2A 110.7(5) no
C14A C3A C2A 105.6(5) no
N2A C4A C5A 106.7(5) no
N2A C4A H7A 110.4 no
C5A C4A H7A 110.4 no
N2A C4A H8A 110.4 no
C5A C4A H8A 110.4 no
H7A C4A H8A 108.6 no
C4A C5A N3A 106.7(5) no
C4A C5A H9A 110.4 no
N3A C5A H9A 110.4 no
C4A C5A H10A 110.4 no
N3A C5A H10A 110.4 no
H9A C5A H10A 108.6 no
N3A C6A C7A 108.8(5) no
N3A C6A C16A 111.5(5) no
C7A C6A C16A 110.6(6) no
N3A C6A H11A 108.6 no
C7A C6A H11A 108.6 no
C16A C6A H11A 108.6 no
C6A C7A C8A 118.5(6) no
C6A C7A H12A 107.7 no
C8A C7A H12A 107.7 no
C6A C7A H13A 107.7 no
C8A C7A H13A 107.7 no
H12A C7A H13A 107.1 no
N4A C8A C7A 107.3(5) no
N4A C8A C17A 111.6(6) no
C7A C8A C17A 111.1(6) no
N4A C8A C18A 108.8(6) no
C7A C8A C18A 108.7(6) no
C17A C8A C18A 109.2(6) no
C10A C9A N4A 109.0(5) no
C10A C9A H14A 109.9 no
N4A C9A H14A 109.9 no
C10A C9A H15A 109.9 no
N4A C9A H15A 109.9 no
H14A C9A H15A 108.3 no
C9A C10A N1A 109.0(5) no
C9A C10A H16A 109.9 no
N1A C10A H16A 109.9 no
C9A C10A H17A 109.9 no
N1A C10A H17A 109.9 no
H16A C10A H17A 108.3 no
N1A C11A C12A 111.8(5) no
N1A C11A H18A 109.2 no
C12A C11A H18A 109.2 no
N1A C11A H19A 109.2 no
C12A C11A H19A 109.2 no
H18A C11A H19A 107.9 no
O2A C12A O1A 124.8(6) no
O2A C12A C11A 118.2(6) no
O1A C12A C11A 116.9(5) no
C1A C13A H20A 109.5 no
C1A C13A H21A 109.5 no
H20A C13A H21A 109.5 no
C1A C13A H22A 109.5 no
H20A C13A H22A 109.5 no
H21A C13A H22A 109.5 no
C3A C14A H23A 109.5 no
C3A C14A H24A 109.5 no
H23A C14A H24A 109.5 no
C3A C14A H25A 109.5 no
H23A C14A H25A 109.5 no
H24A C14A H25A 109.5 no
C3A C15A H26A 109.5 no
C3A C15A H27A 109.5 no
H26A C15A H27A 109.5 no
C3A C15A H28A 109.5 no
H26A C15A H28A 109.5 no
H27A C15A H28A 109.5 no
C6A C16A H29A 109.5 no
C6A C16A H30A 109.5 no
H29A C16A H30A 109.5 no
C6A C16A H31A 109.5 no
H29A C16A H31A 109.5 no
H30A C16A H31A 109.5 no
C8A C17A H32A 109.5 no
C8A C17A H33A 109.5 no
H32A C17A H33A 109.5 no
C8A C17A H34A 109.5 no
H32A C17A H34A 109.5 no
H33A C17A H34A 109.5 no
C8A C18A H35A 109.5 no
C8A C18A H36A 109.5 no
H35A C18A H36A 109.5 no
C8A C18A H37A 109.5 no
H35A C18A H37A 109.5 no
H36A C18A H37A 109.5 no
O2A Zn1A Cl4A 104.8(2) yes
O2A Zn1A Cl2A 103.80(10) yes
Cl4A Zn1A Cl2A 114.40(10) yes
O2A Zn1A Cl3A 103.30(10) yes
Cl4A Zn1A Cl3A 120.00(10) yes
Cl2A Zn1A Cl3A 108.60(10) yes
C12A O2A Zn1A 126.5(4) no
O1B Co1B N3B 88.9(2) yes
O1B Co1B N2B 87.7(2) yes
N3B Co1B N2B 85.7(2) yes
O1B Co1B N1B 85.5(2) yes
N3B Co1B N1B 174.2(2) yes
N2B Co1B N1B 93.1(2) yes
O1B Co1B N4B 91.9(2) yes
N3B Co1B N4B 94.6(2) yes
N2B Co1B N4B 179.4(2) yes
N1B Co1B N4B 86.5(2) yes
O1B Co1B Cl1B 176.80(10) yes
N3B Co1B Cl1B 88.80(10) yes
N2B Co1B Cl1B 94.30(10) yes
N1B Co1B Cl1B 96.90(10) yes
N4B Co1B Cl1B 86.1(2) yes
C10B N1B C11B 108.4(5) no
C10B N1B C1B 110.9(5) no
C11B N1B C1B 110.6(5) no
C10B N1B Co1B 104.4(4) no
C11B N1B Co1B 107.5(3) no
C1B N1B Co1B 114.7(4) no
C4B N2B C3B 113.3(5) no
C4B N2B Co1B 106.6(3) no
C3B N2B Co1B 125.5(4) no
C4B N2B H1B 102.8 no
C3B N2B H1B 102.8 no
Co1B N2B H1B 102.8 no
C5B N3B C6B 112.2(5) no
C5B N3B Co1B 106.7(3) no
C6B N3B Co1B 117.7(3) no
C5B N3B H2B 106.5 no
C6B N3B H2B 106.5 no
Co1B N3B H2B 106.5 no
C9B N4B C8B 114.5(5) no
C9B N4B Co1B 107.3(4) no
C8B N4B Co1B 123.6(4) no
C9B N4B H3B 102.8 no
C8B N4B H3B 102.8 no
Co1B N4B H3B 102.8 no
C12B O1B Co1B 118.2(4) no
C2B C1B N1B 113.6(5) no
C2B C1B C13B 109.4(6) no
N1B C1B C13B 112.1(6) no
C2B C1B H4B 107.1 no
N1B C1B H4B 107.1 no
C13B C1B H4B 107.1 no
C1B C2B C3B 118.9(5) no
C1B C2B H5B 107.6 no
C3B C2B H5B 107.6 no
C1B C2B H6B 107.6 no
C3B C2B H6B 107.6 no
H5B C2B H6B 107.0 no
C14B C3B C15B 109.4(6) no
C14B C3B N2B 109.0(5) no
C15B C3B N2B 113.0(5) no
C14B C3B C2B 107.4(5) no
C15B C3B C2B 111.1(6) no
N2B C3B C2B 106.7(5) no
N2B C4B C5B 106.9(5) no
N2B C4B H7B 110.3 no
C5B C4B H7B 110.3 no
N2B C4B H8B 110.3 no
C5B C4B H8B 110.3 no
H7B C4B H8B 108.6 no
N3B C5B C4B 106.9(5) no
N3B C5B H9B 110.3 no
C4B C5B H9B 110.3 no
N3B C5B H10B 110.3 no
C4B C5B H10B 110.3 no
H9B C5B H10B 108.6 no
C7B C6B N3B 109.9(5) no
C7B C6B C16B 109.8(5) no
N3B C6B C16B 111.5(5) no
C7B C6B H11B 108.5 no
N3B C6B H11B 108.5 no
C16B C6B H11B 108.5 no
C6B C7B C8B 117.3(5) no
C6B C7B H12B 108.0 no
C8B C7B H12B 108.0 no
C6B C7B H13B 108.0 no
C8B C7B H13B 108.0 no
H12B C7B H13B 107.2 no
N4B C8B C7B 108.5(5) no
N4B C8B C17B 112.7(5) no
C7B C8B C17B 110.6(6) no
N4B C8B C18B 108.9(5) no
C7B C8B C18B 107.3(6) no
C17B C8B C18B 108.7(6) no
N4B C9B C10B 107.6(5) no
N4B C9B H14B 110.2 no
C10B C9B H14B 110.2 no
N4B C9B H15B 110.2 no
C10B C9B H15B 110.2 no
H14B C9B H15B 108.5 no
N1B C10B C9B 108.8(5) no
N1B C10B H16B 109.9 no
C9B C10B H16B 109.9 no
N1B C10B H17B 109.9 no
C9B C10B H17B 109.9 no
H16B C10B H17B 108.3 no
N1B C11B C12B 111.9(5) no
N1B C11B H18B 109.2 no
C12B C11B H18B 109.2 no
N1B C11B H19B 109.2 no
C12B C11B H19B 109.2 no
H18B C11B H19B 107.9 no
O2B C12B O1B 123.2(5) no
O2B C12B C11B 120.0(5) no
O1B C12B C11B 116.7(5) no
C1B C13B H20B 109.5 no
C1B C13B H21B 109.5 no
H20B C13B H21B 109.5 no
C1B C13B H22B 109.5 no
H20B C13B H22B 109.5 no
H21B C13B H22B 109.5 no
C3B C14B H23B 109.5 no
C3B C14B H24B 109.5 no
H23B C14B H24B 109.5 no
C3B C14B H25B 109.5 no
H23B C14B H25B 109.5 no
H24B C14B H25B 109.5 no
C3B C15B H26B 109.5 no
C3B C15B H27B 109.5 no
H26B C15B H27B 109.5 no
C3B C15B H28B 109.5 no
H26B C15B H28B 109.5 no
H27B C15B H28B 109.5 no
C6B C16B H29B 109.5 no
C6B C16B H30B 109.5 no
H29B C16B H30B 109.5 no
C6B C16B H31B 109.5 no
H29B C16B H31B 109.5 no
H30B C16B H31B 109.5 no
C8B C17B H32B 109.5 no
C8B C17B H33B 109.5 no
H32B C17B H33B 109.5 no
C8B C17B H34B 109.5 no
H32B C17B H34B 109.5 no
H33B C17B H34B 109.5 no
C8B C18B H35B 109.5 no
C8B C18B H36B 109.5 no
H35B C18B H36B 109.5 no
C8B C18B H37B 109.5 no
H35B C18B H37B 109.5 no
H36B C18B H37B 109.5 no
O2B Zn1B Cl4B 99.70(10) yes
O2B Zn1B Cl2B 114.60(10) yes
Cl4B Zn1B Cl2B 116.70(10) yes
O2B Zn1B Cl3B 98.80(10) yes
Cl4B Zn1B Cl3B 116.80(10) yes
Cl2B Zn1B Cl3B 108.70(10) yes
C12B O2B Zn1B 113.5(4) no

loop_
_geom_bond_atom_site_label_1
_geom_bond_atom_site_label_2
_geom_bond_site_symmetry_2
_geom_bond_distance
_geom_bond_publ_flag
Co1A O1A . 1.909(4) yes
Co1A N3A . 1.983(4) yes
Co1A N2A . 2.004(4) yes
Co1A N4A . 2.006(5) yes
Co1A N1A . 2.012(4) yes
Co1A Cl1A . 2.219(2) yes
N1A C11A . 1.496(7) no
N1A C10A . 1.499(7) no
N1A C1A . 1.508(7) no
N2A C4A . 1.485(7) no
N2A C3A . 1.508(7) no
N2A H1A . .91 no
N3A C6A . 1.491(8) no
N3A C5A . 1.498(7) no
N3A H2A . .91 no
N4A C9A . 1.470(7) no
N4A C8A . 1.504(8) no
N4A H3A . .91 no
O1A C12A . 1.278(7) no
C1A C2A . 1.515(8) no
C1A C13A . 1.527(8) no
C1A H4A . .98 no
C2A C3A . 1.542(8) no
C2A H5A . .97 no
C2A H6A . .97 no
C3A C15A . 1.524(9) no
C3A C14A . 1.534(8) no
C4A C5A . 1.491(9) no
C4A H7A . .97 no
C4A H8A . .97 no
C5A H9A . .97 no
C5A H10A . .97 no
C6A C7A . 1.510(9) no
C6A C16A . 1.531(8) no
C6A H11A . .98 no
C7A C8A . 1.521(9) no
C7A H12A . .97 no
C7A H13A . .97 no
C8A C17A . 1.526(10) no
C8A C18A . 1.535(10) no
C9A C10A . 1.468(8) no
C9A H14A . .97 no
C9A H15A . .97 no
C10A H16A . .97 no
C10A H17A . .97 no
C11A C12A . 1.505(8) no
C11A H18A . .97 no
C11A H19A . .97 no
C12A O2A . 1.240(7) no
C13A H20A . .96 no
C13A H21A . .96 no
C13A H22A . .96 no
C14A H23A . .96 no
C14A H24A . .96 no
C14A H25A . .96 no
C15A H26A . .96 no
C15A H27A . .96 no
C15A H28A . .96 no
C16A H29A . .96 no
C16A H30A . .96 no
C16A H31A . .96 no
C17A H32A . .96 no
C17A H33A . .96 no
C17A H34A . .96 no
C18A H35A . .96 no
C18A H36A . .96 no
C18A H37A . .96 no
Zn1A O2A . 2.066(4) yes
Zn1A Cl4A . 2.229(2) yes
Zn1A Cl2A . 2.237(2) yes
Zn1A Cl3A . 2.247(2) yes
Co1B O1B . 1.885(4) yes
Co1B N3B . 1.981(4) yes
Co1B N2B . 2.016(5) yes
Co1B N1B . 2.018(4) yes
Co1B N4B . 2.020(5) yes
Co1B Cl1B . 2.237(2) yes
N1B C10B . 1.484(7) no
N1B C11B . 1.507(7) no
N1B C1B . 1.509(8) no
N2B C4B . 1.478(7) no
N2B C3B . 1.526(8) no
N2B H1B . .91 no
N3B C5B . 1.469(7) no
N3B C6B . 1.500(7) no
N3B H2B . .91 no
N4B C9B . 1.484(7) no
N4B C8B . 1.510(8) no
N4B H3B . .91 no
O1B C12B . 1.275(6) no
C1B C2B . 1.503(9) no
C1B C13B . 1.540(8) no
C1B H4B . .98 no
C2B C3B . 1.541(8) no
C2B H5B . .97 no
C2B H6B . .97 no
C3B C14B . 1.513(9) no
C3B C15B . 1.519(9) no
C4B C5B . 1.500(8) no
C4B H7B . .97 no
C4B H8B . .97 no
C5B H9B . .97 no
C5B H10B . .97 no
C6B C7B . 1.499(9) no
C6B C16B . 1.528(7) no
C6B H11B . .98 no
C7B C8B . 1.522(8) no
C7B H12B . .97 no
C7B H13B . .97 no
C8B C17B . 1.524(9) no
C8B C18B . 1.538(9) no
C9B C10B . 1.501(9) no
C9B H14B . .97 no
C9B H15B . .97 no
C10B H16B . .97 no
C10B H17B . .97 no
C11B C12B . 1.501(8) no
C11B H18B . .97 no
C11B H19B . .97 no
C12B O2B . 1.232(7) no
C13B H20B . .96 no
C13B H21B . .96 no
C13B H22B . .96 no
C14B H23B . .96 no
C14B H24B . .96 no
C14B H25B . .96 no
C15B H26B . .96 no
C15B H27B . .96 no
C15B H28B . .96 no
C16B H29B . .96 no
C16B H30B . .96 no
C16B H31B . .96 no
C17B H32B . .96 no
C17B H33B . .96 no
C17B H34B . .96 no
C18B H35B . .96 no
C18B H36B . .96 no
C18B H37B . .96 no
Zn1B O2B . 2.080(4) yes
Zn1B Cl4B . 2.211(2) yes
Zn1B Cl2B . 2.237(2) yes
Zn1B Cl3B . 2.254(2) yes

loop_
_geom_hbond_atom_site_label_D
_geom_hbond_atom_site_label_H
_geom_hbond_atom_site_label_A
_geom_hbond_site_symmetry_A
_geom_hbond_distance_DH
_geom_hbond_distance_HA
_geom_hbond_distance_DA
_geom_hbond_angle_DHA
_geom_hbond_publ_flag
N2A H1A CL3A . .91 2.53 3.406(5) 159.6 yes
N3A H2A CL2B . .91 2.88 3.608(5) 138.3 yes
N3A H2A CL1A . .91 2.54 2.923(5) 105.5 yes
N4A H3A CL1A . .91 2.43 2.878(5) 110.8 yes
N2B H1B CL3B . .91 2.53 3.420(5) 166.8 yes
N3B H2B CL1B . .91 2.58 2.957(5) 105.4 yes
N3B H2B CL3A 1_565 .91 2.73 3.454(5) 137.0 yes
N4B H3B CL4B 1_565 .91 2.87 3.599(5) 138.5 yes
N4B H3B CL1B . .91 2.47 2.911(5) 110.2 yes
